data_4323395
loop_
_publ_author_name
'Peter J. Stewart'
'Alexander J. Blake'
'Philip Mountford'

_publ_contact_author
;
 Dr P Mountford
 Department of Chemistry
 University of Nottingham
 Nottingham
 NG7 2RD
 UK
;
_publ_contact_author_email Philip.Mountford@nott.ac.uk
_publ_contact_author_fax '+44 115 951 3563'
_publ_contact_author_phone '+44 115 951 3513'
_publ_section_title
;
 Mononuclear Niobium Imido and Oxo Complexes Supported by
 N,N'-Bis(trimethylsilyl)benzamidinate Ligands. X-ray Structures of
 [Nb(NBut){PhC(NSiMe3)2}Cl2(py)] and [Nb(O){(4-C6H4Me)C(NSiMe3)2}2Cl]
;
_journal_name_full 'Inorganic Chemistry'
_journal_page_first 1982
_journal_page_last 1986
_journal_paper_doi 10.1021/ic961391e
_journal_volume 36
_journal_year 1997
_chemical_compound_source
;
 reaction between [Nb(O)Cl3(thf)2] and 2 Li[MeC6H4C(NSiMe3)2] in thf
;
_chemical_formula_moiety ' C28 H50 Nb1 O1 Cl1 N4 Si4 '
_chemical_formula_sum 'C28 H50 Cl N4 Nb O Si4'
_chemical_formula_weight 699.433
_chemical_name_systematic
;
 [Nb(O){(4-C6H4Me)C(NSiMe3)2}2Cl]
;
_space_group_IT_number 2
_symmetry_cell_setting triclinic
_symmetry_space_group_name_Hall '-P 1'
_symmetry_space_group_name_H-M 'P -1'
_atom_sites_solution_hydrogens geom
_atom_sites_solution_primary SIR92
_cell_angle_alpha 100.65(6)
_cell_angle_beta 93.92(6)
_cell_angle_gamma 106.90(6)
_cell_formula_units_Z 2.00
_cell_length_a 10.573(9)
_cell_length_b 11.173(8)
_cell_length_c 17.028(14)
_cell_measurement_reflns_used 16
_cell_measurement_temperature 220(1)
_cell_measurement_theta_max 14
_cell_measurement_theta_min 13.5
_cell_volume 1876(3)
_computing_cell_refinement 'STADI4 (STOE 1995a)'
_computing_data_collection 'STADI4 (STOE 1995a)'
_computing_data_reduction
;
X-RED (STOE, 1995b)
CRYSTALS (Watkin et al, 1996)
;
_computing_molecular_graphics 'CAMERON (Watkin, Prout and Pearce, 1996)'
_computing_publication_material 'CRYSTALS (Watkin et al, 1996)'
_computing_structure_refinement 'CRYSTALS (Watkin et al, 1996)'
_computing_structure_solution 'SIR92 (Giacovazzo et al, 1992)'
_diffrn_ambient_temperature 220
_diffrn_measurement_device 'STOE STADI4 4-circle diffractometer D092'
_diffrn_measurement_method \q/\w
_diffrn_radiation_detector 'NaI (Tl) scintillation counter'
_diffrn_radiation_monochromator 'planar graphite'
_diffrn_radiation_polarisn_norm 90.0
_diffrn_radiation_source 'fine-focus sealed tube'
_diffrn_radiation_type 'Mo K\a'
_diffrn_radiation_wavelength 0.71073
_diffrn_reflns_av_R_equivalents 0.048
_diffrn_reflns_av_sigmaI/netI 0.08211
_diffrn_reflns_limit_h_max 12
_diffrn_reflns_limit_h_min -11
_diffrn_reflns_limit_k_max 11
_diffrn_reflns_limit_k_min -12
_diffrn_reflns_limit_l_max 18
_diffrn_reflns_limit_l_min -19
_diffrn_reflns_number 6566
_diffrn_reflns_theta_max 25.00
_diffrn_reflns_theta_min 2.51
_diffrn_standards_decay_% 11.2
_diffrn_standards_interval_time '60 minutes'
_diffrn_standards_number 3
_exptl_absorpt_coefficient_mu 0.545
_exptl_absorpt_correction_T_max 0.823
_exptl_absorpt_correction_T_min 0.739
_exptl_absorpt_correction_type 'psi scans'
_exptl_crystal_colour yellow
_exptl_crystal_density_diffrn 1.2384
_exptl_crystal_density_meas ?
_exptl_crystal_description block
_exptl_crystal_F_000 736
_exptl_crystal_size_max 0.58
_exptl_crystal_size_mid 0.54
_exptl_crystal_size_min 0.50
_refine_diff_density_max 1.99
_refine_diff_density_min -0.27
_refine_ls_abs_structure_Flack 0
_refine_ls_extinction_coef none
_refine_ls_extinction_method 'not required'
_refine_ls_goodness_of_fit_obs 1.3277
_refine_ls_hydrogen_treatment 'Riding model'
_refine_ls_matrix_type full
_refine_ls_number_parameters 352
_refine_ls_number_reflns 3769
_refine_ls_number_restraints 0
_refine_ls_R_factor_obs 0.0574
_refine_ls_shift/esd_max 0.098971
_refine_ls_structure_factor_coef F
_refine_ls_weighting_scheme unit
_refine_ls_wR_factor_obs 0.0643
_reflns_limit_h_max 12
_reflns_limit_h_min -12
_reflns_limit_k_max 12
_reflns_limit_k_min -12
_reflns_limit_l_max 18
_reflns_limit_l_min 0
_reflns_number_observed 3769
_reflns_number_total 5026
_reflns_observed_criterion >2.00\s(I)
_cod_data_source_file ic961391e_1.cif
_cod_data_source_block COMPOUND4
_cod_depositor_comments
;
The following automatic conversions were performed:

'_exptl_crystal_density_meas' value 'not measured' was changed to '?'
- the value is perceived as not measured.

Automatic conversion script
Id: cif_fix_values 3008 2015-01-20 13:52:24Z robertas 

The following automatic conversions were performed:

'_refine_ls_weighting_scheme' value 'Unit weights' was changed to
'unit'.

Automatic conversion script
Id: cif_fix_values 3143 2015-03-26 13:38:13Z robertas 

The following automatic conversions were performed:

'_atom_sites_solution_hydrogens' value 'Geometric' was changed to
'geom'.

Automatic conversion script
Id: cif_fix_values 6452 2018-10-05 10:23:21Z andrius 
;
_cod_original_cell_volume 1875.4(3)
_cod_original_sg_symbol_H-M 'P -1 '
_cod_original_formula_sum ' C28 H50 Nb1 O1 Cl1 N4 Si4 '
_cod_database_code 4323395

loop_
_symmetry_equiv_pos_as_xyz
x,y,z
-x,-y,-z

loop_
_atom_site_aniso_label
_atom_site_aniso_U_11
_atom_site_aniso_U_22
_atom_site_aniso_U_33
_atom_site_aniso_U_23
_atom_site_aniso_U_13
_atom_site_aniso_U_12
Nb1 0.0282(4) 0.0219(4) 0.0577(5) 0.0074(3) 0.0040(3) 0.0084(3)
O1 0.047(3) 0.052(4) 0.070(4) 0.009(3) 0.033(3) 0.023(3)
Cl1 0.067(2) 0.073(2) 0.097(2) 0.044(2) -0.003(2) 0.023(1)
N1 0.032(3) 0.032(3) 0.035(4) 0.011(3) 0.007(3) 0.007(3)
N2 0.030(3) 0.026(3) 0.028(3) 0.008(3) 0.006(3) 0.006(3)
N3 0.030(3) 0.018(3) 0.030(4) 0.001(3) 0.007(3) 0.004(2)
N4 0.037(3) 0.028(3) 0.030(4) 0.003(3) 0.010(3) 0.010(3)
Si1 0.044(1) 0.031(1) 0.056(2) 0.022(1) 0.001(1) 0.005(1)
Si2 0.035(1) 0.036(1) 0.037(1) 0.017(1) 0.007(1) 0.013(1)
Si3 0.031(1) 0.034(1) 0.047(1) 0.008(1) 0.017(1) 0.0069(9)
Si4 0.043(1) 0.042(1) 0.029(1) 0.002(1) 0.012(1) 0.009(1)
C1 0.038(4) 0.026(4) 0.026(4) 0.002(3) 0.002(3) 0.009(3)
C2 0.027(4) 0.032(4) 0.037(5) 0.010(4) -0.001(3) 0.004(3)
C3 0.036(4) 0.039(5) 0.045(5) 0.003(4) 0.003(4) 0.009(4)
C4 0.046(5) 0.033(5) 0.047(5) 0.003(4) -0.004(4) 0.003(4)
C5 0.029(4) 0.035(5) 0.058(6) 0.025(4) -0.002(4) 0.007(3)
C6 0.038(5) 0.038(5) 0.056(6) 0.012(4) 0.013(4) 0.010(4)
C7 0.037(4) 0.032(4) 0.040(5) -0.003(4) 0.005(4) 0.004(3)
C8 0.043(5) 0.045(5) 0.083(7) 0.017(5) -0.002(5) 0.016(4)
C9 0.027(4) 0.028(4) 0.023(4) 0.006(3) 0.005(3) 0.010(3)
C10 0.037(4) 0.031(4) 0.030(5) -0.002(4) 0.006(4) 0.008(3)
C11 0.065(6) 0.045(5) 0.038(5) 0.001(4) -0.005(5) 0.009(5)
C12 0.057(6) 0.054(7) 0.084(8) -0.007(6) -0.022(6) 0.000(5)
C13 0.048(6) 0.035(5) 0.078(8) -0.016(5) 0.008(5) -0.010(4)
C14 0.064(6) 0.026(5) 0.082(8) 0.014(5) 0.032(6) 0.011(4)
C15 0.054(5) 0.039(5) 0.046(5) 0.018(4) 0.005(4) 0.011(4)
C16 0.12(1) 0.040(6) 0.11(1) -0.022(6) 0.021(8) -0.005(6)
C101 0.053(7) 0.14(1) 0.22(2) 0.15(1) 0.006(9) -0.007(7)
C102 0.29(2) 0.09(1) 0.18(2) 0.08(1) 0.13(2) 0.12(1)
C103 0.18(2) 0.10(1) 0.077(9) 0.063(8) -0.019(9) -0.06(1)
C201 0.062(6) 0.115(9) 0.086(8) 0.072(7) 0.032(6) 0.042(6)
C202 0.13(1) 0.066(7) 0.075(8) 0.017(6) 0.011(7) 0.064(7)
C203 0.067(7) 0.081(8) 0.082(8) 0.052(7) -0.010(6) 0.000(6)
C301 0.036(5) 0.115(9) 0.081(8) 0.018(7) 0.015(5) 0.017(6)
C302 0.060(6) 0.048(5) 0.060(6) 0.010(5) 0.041(5) 0.016(4)
C303 0.075(7) 0.054(6) 0.089(8) 0.024(6) 0.052(6) 0.013(5)
C401 0.063(6) 0.064(6) 0.059(7) 0.000(5) 0.030(5) 0.012(5)
C402 0.088(8) 0.13(1) 0.040(6) 0.019(7) 0.013(6) 0.041(8)
C403 0.087(7) 0.046(5) 0.071(7) 0.007(5) 0.047(6) 0.024(5)

loop_
_atom_site_label
_atom_site_fract_x
_atom_site_fract_y
_atom_site_fract_z
_atom_site_U_iso_or_equiv
_atom_site_occupancy
_atom_site_thermal_displace_type
Nb1 0.27607(7) 0.25948(7) 0.22542(5) 0.0328 1.0000 Uani
O1 0.3218(6) 0.1662(5) 0.1421(4) 0.0470 1.0000 Uani
Cl1 0.4002(3) 0.2200(3) 0.3308(2) 0.0694 1.0000 Uani
N1 0.0864(6) 0.1309(6) 0.2460(4) 0.0323 1.0000 Uani
N2 0.0906(5) 0.2638(5) 0.1622(3) 0.0276 1.0000 Uani
N3 0.3983(5) 0.4417(5) 0.2219(3) 0.0261 1.0000 Uani
N4 0.2572(6) 0.4442(5) 0.3156(4) 0.0307 1.0000 Uani
Si1 0.0427(2) -0.0061(2) 0.2890(2) 0.0399 1.0000 Uani
Si2 0.0473(2) 0.3493(2) 0.0934(1) 0.0336 1.0000 Uani
Si3 0.5518(2) 0.4929(2) 0.1828(1) 0.0354 1.0000 Uani
Si4 0.1784(2) 0.4900(2) 0.3982(1) 0.0370 1.0000 Uani
C1 0.0179(7) 0.1677(7) 0.1910(4) 0.0303 1.0000 Uani
C2 -0.1284(7) 0.1023(7) 0.1642(5) 0.0320 1.0000 Uani
C3 -0.1695(8) 0.0009(7) 0.0985(5) 0.0411 1.0000 Uani
C4 -0.3048(8) -0.0588(8) 0.0734(5) 0.0434 1.0000 Uani
C5 -0.4013(7) -0.0203(7) 0.1122(5) 0.0347 1.0000 Uani
C6 -0.3574(8) 0.0825(7) 0.1775(5) 0.0423 1.0000 Uani
C7 -0.2243(8) 0.1434(7) 0.2021(5) 0.0375 1.0000 Uani
C8 -0.5485(8) -0.0868(8) 0.0847(6) 0.0526 1.0000 Uani
C9 0.3580(7) 0.5098(6) 0.2858(4) 0.0253 1.0000 Uani
C10 0.4292(7) 0.6486(7) 0.3207(5) 0.0332 1.0000 Uani
C11 0.5177(9) 0.6844(8) 0.3891(5) 0.0501 1.0000 Uani
C12 0.582(1) 0.813(1) 0.4235(7) 0.0647 1.0000 Uani
C13 0.5587(9) 0.9069(9) 0.3892(7) 0.0509 1.0000 Uani
C14 0.4712(9) 0.8721(8) 0.3200(6) 0.0482 1.0000 Uani
C15 0.4048(9) 0.7416(8) 0.2851(5) 0.0445 1.0000 Uani
C16 0.628(1) 1.0469(9) 0.4249(8) 0.0809 1.0000 Uani
C101 -0.134(1) -0.083(1) 0.286(1) 0.0770 1.0000 Uani
C102 0.112(2) -0.123(1) 0.232(1) 0.1135 1.0000 Uani
C103 0.113(2) 0.038(1) 0.3931(7) 0.0857 1.0000 Uani
C201 0.184(1) 0.384(1) 0.0326(7) 0.0634 1.0000 Uani
C202 0.032(1) 0.499(1) 0.1542(7) 0.0731 1.0000 Uani
C203 -0.108(1) 0.266(1) 0.0256(7) 0.0664 1.0000 Uani
C301 0.6903(9) 0.513(1) 0.2622(7) 0.0692 1.0000 Uani
C302 0.5552(9) 0.3683(8) 0.0956(6) 0.0459 1.0000 Uani
C303 0.572(1) 0.6422(9) 0.1450(7) 0.0606 1.0000 Uani
C401 0.0053(9) 0.3800(9) 0.3790(6) 0.0584 1.0000 Uani
C402 0.266(1) 0.471(1) 0.4904(6) 0.0745 1.0000 Uani
C403 0.165(1) 0.6546(8) 0.4090(6) 0.0564 1.0000 Uani
H31 -0.1049(8) -0.0282(7) 0.0702(5) 0.0537 1.0000 Uiso
H41 -0.3321(8) -0.1292(8) 0.0276(5) 0.0566 1.0000 Uiso
H61 -0.4217(8) 0.1118(7) 0.2061(5) 0.0553 1.0000 Uiso
H71 -0.1971(8) 0.2160(7) 0.2466(5) 0.0490 1.0000 Uiso
H111 0.5365(9) 0.6199(8) 0.4139(5) 0.0654 1.0000 Uiso
H121 0.643(1) 0.836(1) 0.4722(7) 0.0846 1.0000 Uiso
H141 0.4545(9) 0.9371(8) 0.2948(6) 0.0629 1.0000 Uiso
H151 0.3430(9) 0.7182(8) 0.2367(5) 0.0581 1.0000 Uiso
H81 -0.5997(8) -0.0467(8) 0.1189(6) 0.0684 1.0000 Uiso
H82 -0.5698(8) -0.1754(8) 0.0875(6) 0.0684 1.0000 Uiso
H83 -0.5694(8) -0.0805(8) 0.0301(6) 0.0684 1.0000 Uiso
H161 0.599(1) 1.0980(9) 0.3924(8) 0.1037 1.0000 Uiso
H162 0.607(1) 1.0678(9) 0.4786(8) 0.1037 1.0000 Uiso
H163 0.723(1) 1.0640(9) 0.4267(8) 0.1037 1.0000 Uiso
H1011 -0.148(1) -0.155(1) 0.311(1) 0.0993 1.0000 Uiso
H1012 -0.173(1) -0.023(1) 0.315(1) 0.0993 1.0000 Uiso
H1013 -0.176(1) -0.110(1) 0.231(1) 0.0993 1.0000 Uiso
H1021 0.090(2) -0.199(1) 0.253(1) 0.1447 1.0000 Uiso
H1022 0.207(2) -0.087(1) 0.236(1) 0.1447 1.0000 Uiso
H1023 0.074(2) -0.144(1) 0.176(1) 0.1447 1.0000 Uiso
H1031 0.089(2) -0.036(1) 0.4165(7) 0.1111 1.0000 Uiso
H1032 0.079(2) 0.102(1) 0.4215(7) 0.1111 1.0000 Uiso
H1033 0.208(2) 0.071(1) 0.3971(7) 0.1111 1.0000 Uiso
H2011 0.165(1) 0.431(1) -0.0061(7) 0.0820 1.0000 Uiso
H2012 0.265(1) 0.434(1) 0.0670(7) 0.0820 1.0000 Uiso
H2013 0.194(1) 0.305(1) 0.0049(7) 0.0820 1.0000 Uiso
H2021 0.008(1) 0.549(1) 0.1190(7) 0.0944 1.0000 Uiso
H2022 0.116(1) 0.547(1) 0.1866(7) 0.0944 1.0000 Uiso
H2023 -0.036(1) 0.478(1) 0.1885(7) 0.0944 1.0000 Uiso
H2031 -0.123(1) 0.320(1) -0.0095(7) 0.0860 1.0000 Uiso
H2032 -0.181(1) 0.247(1) 0.0567(7) 0.0860 1.0000 Uiso
H2033 -0.101(1) 0.188(1) -0.0060(7) 0.0860 1.0000 Uiso
H3011 0.7739(9) 0.541(1) 0.2418(7) 0.0897 1.0000 Uiso
H3012 0.6875(9) 0.576(1) 0.3083(7) 0.0897 1.0000 Uiso
H3013 0.6810(9) 0.433(1) 0.2777(7) 0.0897 1.0000 Uiso
H3021 0.6378(9) 0.3948(8) 0.0739(6) 0.0597 1.0000 Uiso
H3022 0.5472(9) 0.2895(8) 0.1127(6) 0.0597 1.0000 Uiso
H3023 0.4822(9) 0.3557(8) 0.0550(6) 0.0597 1.0000 Uiso
H3031 0.656(1) 0.6660(9) 0.1246(7) 0.0787 1.0000 Uiso
H3032 0.570(1) 0.7097(9) 0.1883(7) 0.0787 1.0000 Uiso
H3033 0.501(1) 0.6282(9) 0.1027(7) 0.0787 1.0000 Uiso
H4011 -0.0422(9) 0.4013(9) 0.4228(6) 0.0757 1.0000 Uiso
H4012 0.0068(9) 0.2934(9) 0.3743(6) 0.0757 1.0000 Uiso
H4013 -0.0383(9) 0.3881(9) 0.3298(6) 0.0757 1.0000 Uiso
H4021 0.224(1) 0.496(1) 0.5361(6) 0.0962 1.0000 Uiso
H4022 0.357(1) 0.524(1) 0.4980(6) 0.0962 1.0000 Uiso
H4023 0.263(1) 0.383(1) 0.4851(6) 0.0962 1.0000 Uiso
H4031 0.121(1) 0.6736(8) 0.4551(6) 0.0732 1.0000 Uiso
H4032 0.253(1) 0.7153(8) 0.4159(6) 0.0732 1.0000 Uiso
H4033 0.114(1) 0.6598(8) 0.3614(6) 0.0732 1.0000 Uiso

loop_
_atom_type_symbol
_atom_type_scat_dispersion_real
_atom_type_scat_dispersion_imag
_atom_type_scat_Cromer_Mann_a1
_atom_type_scat_Cromer_Mann_b1
_atom_type_scat_Cromer_Mann_a2
_atom_type_scat_Cromer_Mann_b2
_atom_type_scat_Cromer_Mann_a3
_atom_type_scat_Cromer_Mann_b3
_atom_type_scat_Cromer_Mann_a4
_atom_type_scat_Cromer_Mann_b4
_atom_type_scat_Cromer_Mann_c
_atom_type_scat_source
'Nb  ' -2.1970 0.6210 17.6142 1.1887 12.0144 11.7660 4.0418 0.2048 3.5335 69.7957 3.7559 International_Tables_Vol_IV_Table_2.2B
'N   ' 0.0040 0.0030 12.2126 0.0057 3.1322 9.8933 2.0125 28.9975 1.1663 0.5826 -11.5290 International_Tables_Vol_IV_Table_2.2B
'Si  ' 0.0720 0.0710 6.2915 2.4386 3.0353 32.3337 1.9891 0.6785 1.5410 81.6937 1.1407 International_Tables_Vol_IV_Table_2.2B
'C   ' 0.0020 0.0020 2.3100 20.8439 1.0200 10.2075 1.5886 0.5687 0.8650 51.6512 0.2156 International_Tables_Vol_IV_Table_2.2B
'H   ' 0.0000 0.0000 0.4930 10.5109 0.3229 26.1257 0.1402 3.1424 0.0408 57.7997 0.0030 International_Tables_Vol_IV_Table_2.2B
'Cl  ' 0.1320 0.1590 11.4604 0.0104 7.1964 1.1662 6.2556 18.5194 1.6455 47.7784 -9.5574 International_Tables_Vol_IV_Table_2.2B
'O   ' 0.0080 0.0060 3.0485 13.2771 2.2868 5.7011 1.5463 0.3239 0.8670 32.9089 0.2508 International_Tables_Vol_IV_Table_2.2B

loop_
_geom_angle_atom_site_label_1
_geom_angle_site_symmetry_1
_geom_angle_atom_site_label_2
_geom_angle_site_symmetry_2
_geom_angle_atom_site_label_3
_geom_angle_site_symmetry_3
_geom_angle
_geom_angle_publ_flag
O1 . Nb1 . Cl1 . 99.6(2) no
O1 . Nb1 . N1 . 103.2(2) no
Cl1 . Nb1 . N1 . 94.0(2) no
O1 . Nb1 . N2 . 96.2(3) no
Cl1 . Nb1 . N2 . 153.3(2) no
N1 . Nb1 . N2 . 61.3(2) no
O1 . Nb1 . N3 . 100.2(2) no
Cl1 . Nb1 . N3 . 98.9(2) no
N1 . Nb1 . N3 . 150.9(2) no
N2 . Nb1 . N3 . 99.3(2) no
O1 . Nb1 . N4 . 159.6(2) no
Cl1 . Nb1 . N4 . 89.0(2) no
N1 . Nb1 . N4 . 94.5(2) no
N2 . Nb1 . N4 . 83.4(2) no
N3 . Nb1 . N4 . 60.0(2) no
Nb1 . N1 . Si1 . 134.0(3) no
Nb1 . N1 . C1 . 91.6(4) no
Si1 . N1 . C1 . 131.1(5) no
Nb1 . N2 . Si2 . 136.0(3) no
Nb1 . N2 . C1 . 92.3(4) no
Si2 . N2 . C1 . 131.5(5) no
Nb1 . N3 . Si3 . 131.4(3) no
Nb1 . N3 . C9 . 98.0(4) no
Si3 . N3 . C9 . 125.9(5) no
Nb1 . N4 . Si4 . 142.4(3) no
Nb1 . N4 . C9 . 86.2(4) no
Si4 . N4 . C9 . 130.5(5) no
N1 . Si1 . C101 . 115.6(4) no
N1 . Si1 . C102 . 106.8(5) no
C101 . Si1 . C102 . 107.9(8) no
N1 . Si1 . C103 . 109.4(4) no
C101 . Si1 . C103 . 106.5(7) no
C102 . Si1 . C103 . 110.7(8) no
N2 . Si2 . C201 . 106.5(4) no
N2 . Si2 . C202 . 106.5(4) no
C201 . Si2 . C202 . 111.0(6) no
N2 . Si2 . C203 . 115.5(4) no
C201 . Si2 . C203 . 108.4(5) no
C202 . Si2 . C203 . 108.8(6) no
N3 . Si3 . C301 . 108.7(4) no
N3 . Si3 . C302 . 108.7(3) no
C301 . Si3 . C302 . 109.1(5) no
N3 . Si3 . C303 . 112.6(4) no
C301 . Si3 . C303 . 111.2(5) no
C302 . Si3 . C303 . 106.5(4) no
N4 . Si4 . C401 . 106.4(4) no
N4 . Si4 . C402 . 108.8(4) no
C401 . Si4 . C402 . 110.0(5) no
N4 . Si4 . C403 . 113.7(4) no
C401 . Si4 . C403 . 106.2(5) no
C402 . Si4 . C403 . 111.6(5) no
N1 . C1 . N2 . 114.2(6) no
N1 . C1 . C2 . 121.9(6) no
N2 . C1 . C2 . 123.9(6) no
C1 . C2 . C3 . 119.8(7) no
C1 . C2 . C7 . 121.8(7) no
C3 . C2 . C7 . 118.3(7) no
C2 . C3 . C4 . 119.8(8) no
C3 . C4 . C5 . 122.2(8) no
C4 . C5 . C6 . 116.9(7) no
C4 . C5 . C8 . 121.7(8) no
C6 . C5 . C8 . 121.4(8) no
C5 . C6 . C7 . 121.4(8) no
C2 . C7 . C6 . 121.3(7) no
N3 . C9 . N4 . 115.3(6) no
N3 . C9 . C10 . 122.1(6) no
N4 . C9 . C10 . 122.5(6) no
C9 . C10 . C11 . 120.4(7) no
C9 . C10 . C15 . 120.7(7) no
C11 . C10 . C15 . 118.9(8) no
C10 . C11 . C12 . 121.1(9) no
C11 . C12 . C13 . 120.9(10) no
C12 . C13 . C14 . 118.6(8) no
C12 . C13 . C16 . 121.8(11) no
C14 . C13 . C16 . 119.6(11) no
C13 . C14 . C15 . 120.8(9) no
C10 . C15 . C14 . 119.7(8) no

loop_
_geom_bond_atom_site_label_1
_geom_bond_site_symmetry_1
_geom_bond_atom_site_label_2
_geom_bond_site_symmetry_2
_geom_bond_distance
_geom_bond_publ_flag
Nb1 . O1 . 1.781(5) yes
Nb1 . Cl1 . 2.333(3) yes
Nb1 . N1 . 2.195(6) yes
Nb1 . N2 . 2.189(6) yes
Nb1 . N3 . 2.085(5) yes
Nb1 . N4 . 2.402(6) yes
N1 . Si1 . 1.772(6) yes
N1 . C1 . 1.339(9) yes
N2 . Si2 . 1.757(6) yes
N2 . C1 . 1.324(9) yes
N3 . Si3 . 1.775(6) yes
N3 . C9 . 1.376(8) yes
N4 . Si4 . 1.754(6) yes
N4 . C9 . 1.299(8) yes
Si1 . C101 . 1.81(1) yes
Si1 . C102 . 1.84(1) yes
Si1 . C103 . 1.80(1) yes
Si2 . C201 . 1.831(9) yes
Si2 . C202 . 1.85(1) yes
Si2 . C203 . 1.83(1) yes
Si3 . C301 . 1.86(1) yes
Si3 . C302 . 1.849(8) yes
Si3 . C303 . 1.857(9) yes
Si4 . C401 . 1.852(9) yes
Si4 . C402 . 1.85(1) yes
Si4 . C403 . 1.862(9) yes
C1 . C2 . 1.50(1) yes
C2 . C3 . 1.38(1) yes
C2 . C7 . 1.38(1) yes
C3 . C4 . 1.39(1) yes
C4 . C5 . 1.38(1) yes
C5 . C6 . 1.39(1) yes
C5 . C8 . 1.52(1) yes
C6 . C7 . 1.37(1) yes
C9 . C10 . 1.50(1) yes
C10 . C11 . 1.36(1) yes
C10 . C15 . 1.37(1) yes
C11 . C12 . 1.39(1) yes
C12 . C13 . 1.36(1) yes
C13 . C14 . 1.37(1) yes
C13 . C16 . 1.51(1) yes
C14 . C15 . 1.41(1) yes
